data_4131714
loop_
_publ_author_name
'Li, Jian'
'Zhang, Wenhao'
'Zhang, Fei'
'Chen, Yu'
'Li, Ang'

_publ_section_title
;
 Total Synthesis of Longeracinphyllin A.
;
_journal_issue 42
_journal_name_full 'Journal of the American Chemical Society'
_journal_page_first 14893
_journal_page_last 14896
_journal_paper_doi 10.1021/jacs.7b09186
_journal_volume 139
_journal_year 2017
_chemical_absolute_configuration ad
_chemical_formula_moiety 'C18 H25 N O4'
_chemical_formula_sum 'C18 H25 N O4'
_chemical_formula_weight 319.39
_space_group_crystal_system orthorhombic
_space_group_IT_number 19
_space_group_name_Hall 'P 2ac 2ab'
_space_group_name_H-M_alt 'P 21 21 21'
_atom_sites_solution_hydrogens geom
_audit_creation_method SHELXL-2014/7
_cell_angle_alpha 90
_cell_angle_beta 90
_cell_angle_gamma 90
_cell_formula_units_Z 4
_cell_length_a 7.1734(4)
_cell_length_b 14.6205(9)
_cell_length_c 15.2005(9)
_cell_measurement_reflns_used 9992
_cell_measurement_temperature 293(2)
_cell_measurement_theta_max 66.60
_cell_measurement_theta_min 3.02
_cell_volume 1594.21(16)
_computing_cell_refinement 'Bruker SAINT'
_computing_data_collection 'Bruker APEX2'
_computing_data_reduction 'Bruker SAINT'
_computing_molecular_graphics 'Bruker SHELXTL'
_computing_publication_material 'Bruker SHELXTL'
_computing_structure_refinement 'SHELXL-2014 (Sheldrick, 2014)'
_computing_structure_solution 'SHELXS-97 (Sheldrick 2008)'
_diffrn_ambient_temperature 293(2)
_diffrn_measured_fraction_theta_full 0.992
_diffrn_measured_fraction_theta_max 0.992
_diffrn_measurement_device_type 'CCD area detector'
_diffrn_measurement_method 'phi and omega scans'
_diffrn_radiation_type CuK\a
_diffrn_radiation_wavelength 1.54178
_diffrn_reflns_av_R_equivalents 0.0271
_diffrn_reflns_av_unetI/netI 0.0176
_diffrn_reflns_Laue_measured_fraction_full 0.992
_diffrn_reflns_Laue_measured_fraction_max 0.992
_diffrn_reflns_limit_h_max 8
_diffrn_reflns_limit_h_min -8
_diffrn_reflns_limit_k_max 17
_diffrn_reflns_limit_k_min -17
_diffrn_reflns_limit_l_max 18
_diffrn_reflns_limit_l_min -18
_diffrn_reflns_number 15360
_diffrn_reflns_point_group_measured_fraction_full 0.994
_diffrn_reflns_point_group_measured_fraction_max 0.994
_diffrn_reflns_theta_full 66.688
_diffrn_reflns_theta_max 66.688
_diffrn_reflns_theta_min 4.195
_diffrn_source 'sealed tube'
_exptl_absorpt_coefficient_mu 0.759
_exptl_absorpt_correction_type none
_exptl_crystal_colour colorless
_exptl_crystal_density_diffrn 1.331
_exptl_crystal_description block
_exptl_crystal_F_000 588
_exptl_crystal_size_max 0.05
_exptl_crystal_size_mid 0.04
_exptl_crystal_size_min 0.03
_refine_diff_density_max 0.197
_refine_diff_density_min -0.231
_refine_diff_density_rms 0.041
_refine_ls_abs_structure_details
;
 Refined as an inversion twin.
;
_refine_ls_abs_structure_Flack 0.1(2)
_refine_ls_extinction_method none
_refine_ls_goodness_of_fit_ref 1.061
_refine_ls_hydrogen_treatment constr
_refine_ls_matrix_type full
_refine_ls_number_parameters 212
_refine_ls_number_reflns 2800
_refine_ls_number_restraints 0
_refine_ls_restrained_S_all 1.061
_refine_ls_R_factor_all 0.0307
_refine_ls_R_factor_gt 0.0305
_refine_ls_shift/su_max 0.000
_refine_ls_shift/su_mean 0.000
_refine_ls_structure_factor_coef Fsqd
_refine_ls_weighting_details 'w=1/[\s^2^(Fo^2^)+(0.0448P)^2^+0.3172P] where P=(Fo^2^+2Fc^2^)/3'
_refine_ls_weighting_scheme calc
_refine_ls_wR_factor_gt 0.0781
_refine_ls_wR_factor_ref 0.0782
_reflns_Friedel_coverage 0.720
_reflns_Friedel_fraction_full 0.997
_reflns_Friedel_fraction_max 0.997
_reflns_number_gt 2774
_reflns_number_total 2800
_reflns_threshold_expression 'I > 2\s(I)'
_cod_data_source_file ja7b09186_si_003.cif
_cod_data_source_block a
_cod_database_code 4131714
_shelx_shelxl_version_number 2014/7
_shelx_space_group_comment
;
The symmetry employed for this shelxl refinement is uniquely defined
by the following loop, which should always be used as a source of
symmetry information in preference to the above space-group names.
They are only intended as comments.
;

loop_
_space_group_symop_operation_xyz
'x, y, z'
'-x+1/2, -y, z+1/2'
'x+1/2, -y+1/2, -z'
'-x, y+1/2, -z+1/2'

loop_
_atom_site_label
_atom_site_type_symbol
_atom_site_fract_x
_atom_site_fract_y
_atom_site_fract_z
_atom_site_U_iso_or_equiv
_atom_site_adp_type
_atom_site_occupancy
_atom_site_site_symmetry_order
_atom_site_calc_flag
_atom_site_refinement_flags_posn
_atom_site_refinement_flags_adp
C1 C 0.4850(3) 0.01667(12) 0.14771(12) 0.0249(4) Uani 1 1 d . .
H1 H 0.4736 -0.0191 0.2020 0.030 Uiso 1 1 calc R U
C2 C 0.5169(3) -0.04742(12) 0.06772(12) 0.0240(4) Uani 1 1 d . .
C3 C 0.3100(3) -0.07286(13) 0.04296(13) 0.0275(4) Uani 1 1 d . .
C4 C 0.2026(3) 0.01422(13) 0.06880(13) 0.0285(4) Uani 1 1 d . .
C5 C 0.2769(3) 0.15640(13) 0.15078(13) 0.0297(4) Uani 1 1 d . .
H5A H 0.2884 0.1633 0.2140 0.036 Uiso 1 1 calc R U
H5B H 0.1521 0.1748 0.1338 0.036 Uiso 1 1 calc R U
C6 C 0.4214(3) 0.21729(12) 0.10418(12) 0.0271(4) Uani 1 1 d . .
H6 H 0.3683 0.2368 0.0478 0.033 Uiso 1 1 calc R U
C7 C 0.5980(2) 0.15973(13) 0.08470(12) 0.0262(4) Uani 1 1 d . .
H7 H 0.7053 0.2010 0.0812 0.031 Uiso 1 1 calc R U
C8 C 0.6330(3) 0.09072(13) 0.15809(13) 0.0281(4) Uani 1 1 d . .
H8A H 0.7568 0.0647 0.1528 0.034 Uiso 1 1 calc R U
H8B H 0.6223 0.1199 0.2152 0.034 Uiso 1 1 calc R U
C9 C 0.5776(2) 0.11012(13) -0.00375(12) 0.0258(4) Uani 1 1 d . .
C10 C 0.6251(3) 0.00895(12) -0.00358(12) 0.0252(4) Uani 1 1 d . .
H10 H 0.7526 0.0088 0.0196 0.030 Uiso 1 1 calc R U
C11 C 0.6504(3) -0.03559(14) -0.09436(13) 0.0327(4) Uani 1 1 d . .
H11A H 0.7610 -0.0092 -0.1209 0.039 Uiso 1 1 calc R U
H11B H 0.6758 -0.1000 -0.0850 0.039 Uiso 1 1 calc R U
C12 C 0.4930(4) -0.02875(14) -0.16152(13) 0.0376(5) Uani 1 1 d . .
H12A H 0.5111 0.0262 -0.1963 0.045 Uiso 1 1 calc R U
H12B H 0.5010 -0.0807 -0.2011 0.045 Uiso 1 1 calc R U
C13 C 0.2997(3) -0.02628(15) -0.12205(14) 0.0385(5) Uani 1 1 d . .
H13A H 0.2090 -0.0333 -0.1689 0.046 Uiso 1 1 calc R U
H13B H 0.2799 0.0332 -0.0954 0.046 Uiso 1 1 calc R U
C14 C 0.2650(3) -0.10012(14) -0.05276(13) 0.0354(5) Uani 1 1 d . .
H14A H 0.3391 -0.1534 -0.0678 0.042 Uiso 1 1 calc R U
H14B H 0.1349 -0.1180 -0.0557 0.042 Uiso 1 1 calc R U
C15 C 0.2440(3) -0.15390(14) 0.09880(14) 0.0354(5) Uani 1 1 d . .
C16 C 0.0773(3) -0.20241(15) 0.22365(15) 0.0391(5) Uani 1 1 d . .
H16A H -0.0306 -0.2257 0.1938 0.059 Uiso 1 1 calc R U
H16B H 0.0417 -0.1800 0.2806 0.059 Uiso 1 1 calc R U
H16C H 0.1673 -0.2505 0.2304 0.059 Uiso 1 1 calc R U
C17 C 0.6392(3) -0.12916(14) 0.09374(14) 0.0369(5) Uani 1 1 d . .
H17A H 0.7610 -0.1078 0.1098 0.055 Uiso 1 1 calc R U
H17B H 0.6492 -0.1705 0.0449 0.055 Uiso 1 1 calc R U
H17C H 0.5837 -0.1603 0.1428 0.055 Uiso 1 1 calc R U
C18 C 0.4621(3) 0.30264(13) 0.15830(15) 0.0371(5) Uani 1 1 d . .
H18A H 0.3473 0.3334 0.1716 0.056 Uiso 1 1 calc R U
H18B H 0.5417 0.3428 0.1253 0.056 Uiso 1 1 calc R U
H18C H 0.5230 0.2855 0.2121 0.056 Uiso 1 1 calc R U
N1 N 0.3077(2) 0.06108(10) 0.12646(11) 0.0262(4) Uani 1 1 d . .
O1 O 0.1581(2) -0.12857(9) 0.17271(9) 0.0350(3) Uani 1 1 d . .
O2 O 0.2654(4) -0.23229(11) 0.07877(13) 0.0697(7) Uani 1 1 d . .
O3 O 0.0508(2) 0.03769(11) 0.03994(11) 0.0422(4) Uani 1 1 d . .
O4 O 0.5390(2) 0.15291(9) -0.06948(9) 0.0371(4) Uani 1 1 d . .

loop_
_atom_site_aniso_label
_atom_site_aniso_U_11
_atom_site_aniso_U_22
_atom_site_aniso_U_33
_atom_site_aniso_U_23
_atom_site_aniso_U_13
_atom_site_aniso_U_12
C1 0.0268(9) 0.0251(8) 0.0227(9) 0.0009(7) 0.0011(7) 0.0016(7)
C2 0.0252(9) 0.0234(8) 0.0233(8) 0.0006(7) -0.0002(7) 0.0018(7)
C3 0.0275(9) 0.0244(9) 0.0305(10) -0.0030(7) 0.0039(8) -0.0042(8)
C4 0.0209(9) 0.0290(9) 0.0358(10) -0.0027(8) 0.0047(8) -0.0038(7)
C5 0.0274(9) 0.0248(9) 0.0370(10) -0.0055(8) 0.0057(8) 0.0005(8)
C6 0.0304(10) 0.0246(9) 0.0263(9) -0.0019(7) -0.0027(8) -0.0011(7)
C7 0.0236(9) 0.0274(9) 0.0276(9) -0.0008(8) -0.0002(7) -0.0054(7)
C8 0.0253(9) 0.0330(10) 0.0261(9) -0.0029(8) -0.0054(8) -0.0003(8)
C9 0.0227(8) 0.0277(9) 0.0271(9) 0.0006(8) 0.0051(7) -0.0040(7)
C10 0.0212(9) 0.0279(9) 0.0266(9) -0.0005(7) 0.0030(7) 0.0008(7)
C11 0.0376(11) 0.0293(9) 0.0311(9) -0.0018(8) 0.0112(9) 0.0030(9)
C12 0.0573(14) 0.0312(10) 0.0243(9) -0.0027(8) 0.0020(9) 0.0026(10)
C13 0.0443(12) 0.0398(11) 0.0314(10) -0.0054(9) -0.0127(9) 0.0059(9)
C14 0.0339(10) 0.0362(11) 0.0360(11) -0.0098(9) -0.0039(9) -0.0049(9)
C15 0.0412(11) 0.0276(10) 0.0374(10) -0.0063(9) 0.0083(9) -0.0095(9)
C16 0.0433(12) 0.0342(11) 0.0400(11) 0.0072(9) 0.0092(10) -0.0049(10)
C17 0.0464(12) 0.0299(10) 0.0345(10) 0.0021(8) 0.0000(9) 0.0124(9)
C18 0.0408(12) 0.0284(10) 0.0421(11) -0.0082(9) 0.0016(10) -0.0047(9)
N1 0.0224(8) 0.0237(7) 0.0326(8) -0.0034(6) 0.0049(7) -0.0012(6)
O1 0.0429(8) 0.0274(7) 0.0345(7) -0.0005(6) 0.0120(6) -0.0030(6)
O2 0.1186(19) 0.0272(8) 0.0633(11) -0.0114(8) 0.0427(13) -0.0188(10)
O3 0.0212(7) 0.0438(8) 0.0616(10) -0.0110(7) -0.0036(7) 0.0005(6)
O4 0.0569(9) 0.0288(7) 0.0255(7) 0.0031(6) 0.0014(7) -0.0010(7)

loop_
_atom_type_symbol
_atom_type_description
_atom_type_scat_dispersion_real
_atom_type_scat_dispersion_imag
_atom_type_scat_source
C C 0.0181 0.0091 'International Tables Vol C Tables 4.2.6.8 and 6.1.1.4'
H H 0.0000 0.0000 'International Tables Vol C Tables 4.2.6.8 and 6.1.1.4'
N N 0.0311 0.0180 'International Tables Vol C Tables 4.2.6.8 and 6.1.1.4'
O O 0.0492 0.0322 'International Tables Vol C Tables 4.2.6.8 and 6.1.1.4'

loop_
_geom_angle_atom_site_label_1
_geom_angle_atom_site_label_2
_geom_angle_atom_site_label_3
_geom_angle
N1 C1 C8 108.23(14)
N1 C1 C2 102.87(14)
C8 C1 C2 114.05(15)
N1 C1 H1 110.5
C8 C1 H1 110.5
C2 C1 H1 110.5
C17 C2 C1 110.63(15)
C17 C2 C10 107.74(15)
C1 C2 C10 107.28(14)
C17 C2 C3 114.60(15)
C1 C2 C3 101.02(14)
C10 C2 C3 115.18(15)
C15 C3 C4 110.09(15)
C15 C3 C14 104.94(16)
C4 C3 C14 110.45(17)
C15 C3 C2 109.97(16)
C4 C3 C2 102.44(14)
C14 C3 C2 118.92(16)
O3 C4 N1 126.19(19)
O3 C4 C3 125.90(18)
N1 C4 C3 107.88(16)
N1 C5 C6 109.51(15)
N1 C5 H5A 109.8
C6 C5 H5A 109.8
N1 C5 H5B 109.8
C6 C5 H5B 109.8
H5A C5 H5B 108.2
C18 C6 C5 110.77(16)
C18 C6 C7 113.06(16)
C5 C6 C7 108.92(15)
C18 C6 H6 108.0
C5 C6 H6 108.0
C7 C6 H6 108.0
C8 C7 C9 110.11(15)
C8 C7 C6 110.76(15)
C9 C7 C6 110.28(15)
C8 C7 H7 108.5
C9 C7 H7 108.5
C6 C7 H7 108.5
C1 C8 C7 106.22(14)
C1 C8 H8A 110.5
C7 C8 H8A 110.5
C1 C8 H8B 110.5
C7 C8 H8B 110.5
H8A C8 H8B 108.7
O4 C9 C10 123.78(17)
O4 C9 C7 120.03(17)
C10 C9 C7 115.97(16)
C9 C10 C11 115.97(16)
C9 C10 C2 113.73(14)
C11 C10 C2 117.17(15)
C9 C10 H10 102.2
C11 C10 H10 102.2
C2 C10 H10 102.2
C12 C11 C10 119.07(16)
C12 C11 H11A 107.5
C10 C11 H11A 107.5
C12 C11 H11B 107.5
C10 C11 H11B 107.5
H11A C11 H11B 107.0
C13 C12 C11 114.51(16)
C13 C12 H12A 108.6
C11 C12 H12A 108.6
C13 C12 H12B 108.6
C11 C12 H12B 108.6
H12A C12 H12B 107.6
C12 C13 C14 113.97(18)
C12 C13 H13A 108.8
C14 C13 H13A 108.8
C12 C13 H13B 108.8
C14 C13 H13B 108.8
H13A C13 H13B 107.7
C13 C14 C3 115.67(16)
C13 C14 H14A 108.4
C3 C14 H14A 108.4
C13 C14 H14B 108.4
C3 C14 H14B 108.4
H14A C14 H14B 107.4
O2 C15 O1 122.68(19)
O2 C15 C3 124.08(19)
O1 C15 C3 113.24(16)
O1 C16 H16A 109.5
O1 C16 H16B 109.5
H16A C16 H16B 109.5
O1 C16 H16C 109.5
H16A C16 H16C 109.5
H16B C16 H16C 109.5
C2 C17 H17A 109.5
C2 C17 H17B 109.5
H17A C17 H17B 109.5
C2 C17 H17C 109.5
H17A C17 H17C 109.5
H17B C17 H17C 109.5
C6 C18 H18A 109.5
C6 C18 H18B 109.5
H18A C18 H18B 109.5
C6 C18 H18C 109.5
H18A C18 H18C 109.5
H18B C18 H18C 109.5
C4 N1 C5 124.55(17)
C4 N1 C1 113.91(15)
C5 N1 C1 119.97(15)
C15 O1 C16 115.33(15)

loop_
_geom_bond_atom_site_label_1
_geom_bond_atom_site_label_2
_geom_bond_distance
C1 N1 1.464(2)
C1 C8 1.524(3)
C1 C2 1.552(2)
C1 H1 0.9800
C2 C17 1.534(3)
C2 C10 1.567(2)
C2 C3 1.575(3)
C3 C15 1.533(3)
C3 C4 1.539(3)
C3 C14 1.543(3)
C4 O3 1.223(3)
C4 N1 1.344(3)
C5 N1 1.459(2)
C5 C6 1.539(3)
C5 H5A 0.9700
C5 H5B 0.9700
C6 C18 1.523(3)
C6 C7 1.549(3)
C6 H6 0.9800
C7 C8 1.525(3)
C7 C9 1.535(2)
C7 H7 0.9800
C8 H8A 0.9700
C8 H8B 0.9700
C9 O4 1.211(2)
C9 C10 1.518(3)
C10 C11 1.537(3)
C10 H10 0.9800
C11 C12 1.525(3)
C11 H11A 0.9700
C11 H11B 0.9700
C12 C13 1.511(3)
C12 H12A 0.9700
C12 H12B 0.9700
C13 C14 1.529(3)
C13 H13A 0.9700
C13 H13B 0.9700
C14 H14A 0.9700
C14 H14B 0.9700
C15 O2 1.196(3)
C15 O1 1.334(2)
C16 O1 1.449(2)
C16 H16A 0.9600
C16 H16B 0.9600
C16 H16C 0.9600
C17 H17A 0.9600
C17 H17B 0.9600
C17 H17C 0.9600
C18 H18A 0.9600
C18 H18B 0.9600
C18 H18C 0.9600

loop_
_geom_torsion_atom_site_label_1
_geom_torsion_atom_site_label_2
_geom_torsion_atom_site_label_3
_geom_torsion_atom_site_label_4
_geom_torsion
N1 C1 C2 C17 -154.07(15)
C8 C1 C2 C17 88.98(19)
N1 C1 C2 C10 88.67(16)
C8 C1 C2 C10 -28.3(2)
N1 C1 C2 C3 -32.30(17)
C8 C1 C2 C3 -149.25(15)
C17 C2 C3 C15 33.8(2)
C1 C2 C3 C15 -85.16(17)
C10 C2 C3 C15 159.62(15)
C17 C2 C3 C4 150.80(16)
C1 C2 C3 C4 31.86(17)
C10 C2 C3 C4 -83.36(17)
C17 C2 C3 C14 -87.2(2)
C1 C2 C3 C14 153.91(17)
C10 C2 C3 C14 38.7(2)
C15 C3 C4 O3 -85.4(2)
C14 C3 C4 O3 30.0(3)
C2 C3 C4 O3 157.67(19)
C15 C3 C4 N1 96.48(19)
C14 C3 C4 N1 -148.09(16)
C2 C3 C4 N1 -20.45(19)
N1 C5 C6 C18 -151.19(17)
N1 C5 C6 C7 -26.2(2)
C18 C6 C7 C8 88.44(19)
C5 C6 C7 C8 -35.2(2)
C18 C6 C7 C9 -149.42(17)
C5 C6 C7 C9 86.99(18)
N1 C1 C8 C7 -41.28(19)
C2 C1 C8 C7 72.53(19)
C9 C7 C8 C1 -49.24(19)
C6 C7 C8 C1 73.00(18)
C8 C7 C9 O4 176.01(17)
C6 C7 C9 O4 53.5(2)
C8 C7 C9 C10 -9.2(2)
C6 C7 C9 C10 -131.68(16)
O4 C9 C10 C11 8.7(3)
C7 C9 C10 C11 -165.96(16)
O4 C9 C10 C2 -131.61(19)
C7 C9 C10 C2 53.8(2)
C17 C2 C10 C9 -151.34(16)
C1 C2 C10 C9 -32.2(2)
C3 C2 C10 C9 79.36(19)
C17 C2 C10 C11 68.9(2)
C1 C2 C10 C11 -171.96(16)
C3 C2 C10 C11 -60.4(2)
C9 C10 C11 C12 -55.6(2)
C2 C10 C11 C12 83.3(2)
C10 C11 C12 C13 -31.7(3)
C11 C12 C13 C14 -48.1(2)
C12 C13 C14 C3 90.9(2)
C15 C3 C14 C13 174.12(18)
C4 C3 C14 C13 55.5(2)
C2 C3 C14 C13 -62.4(2)
C4 C3 C15 O2 159.7(3)
C14 C3 C15 O2 40.9(3)
C2 C3 C15 O2 -88.1(3)
C4 C3 C15 O1 -19.9(2)
C14 C3 C15 O1 -138.76(19)
C2 C3 C15 O1 92.2(2)
O3 C4 N1 C5 -13.2(3)
C3 C4 N1 C5 164.88(16)
O3 C4 N1 C1 -178.86(19)
C3 C4 N1 C1 -0.7(2)
C6 C5 N1 C4 -103.7(2)
C6 C5 N1 C1 61.2(2)
C8 C1 N1 C4 143.00(16)
C2 C1 N1 C4 22.0(2)
C8 C1 N1 C5 -23.4(2)
C2 C1 N1 C5 -144.37(16)
O2 C15 O1 C16 -5.3(4)
C3 C15 O1 C16 174.36(17)
